data_4316683
loop_
_publ_author_name
'Gregorio Asensio'
'Ana B. Cuenca'
'Miguel A. Esteruelas'
'Mercedes Medio-Sim\'on'
'Montserrat Oliv\'an'
'Marta Valencia'

_publ_contact_author
;
  Dr. Montserrat Oliv\'an
  Departamento de Qu\'imica Inorg\'anica - I.C.M.A.
  Universidad de Zaragoza - C.S.I.C.
  50009 Zaragoza, Spain
;
_publ_contact_author_email molivan@unizar.es
_publ_section_title
;
 Osmium(III) Complexes with POP Pincer Ligands: Preparation from
 Commercially Available OsCl3.3H2O and Their X-ray Structures
;
_journal_name_full 'Inorganic Chemistry'
_journal_page_first 8665
_journal_page_last 8667
_journal_paper_doi 10.1021/ic101498h
_journal_volume 49
_journal_year 2010
_chemical_formula_moiety 'C24 H34 Cl3 O Os P2, 1.5(C6 H6)'
_chemical_formula_sum 'C33 H43 Cl3 O Os P2'
_chemical_formula_weight 814.16
_chemical_name_systematic
; 
 ? 
;
_space_group_IT_number 14
_symmetry_cell_setting monoclinic
_symmetry_space_group_name_Hall '-P 2ybc'
_symmetry_space_group_name_H-M 'P 1 21/c 1'
_atom_sites_solution_hydrogens geom
_atom_sites_solution_primary heavy
_atom_sites_solution_secondary difmap
_audit_creation_method SHELXL-97
_cell_angle_alpha 90.00
_cell_angle_beta 94.560(4)
_cell_angle_gamma 90.00
_cell_formula_units_Z 4
_cell_length_a 9.171(2)
_cell_length_b 14.545(4)
_cell_length_c 24.413(6)
_cell_measurement_reflns_used 11856
_cell_measurement_temperature 100(2)
_cell_measurement_theta_max 28
_cell_measurement_theta_min 3
_cell_volume 3246.2(14)
_computing_cell_refinement 'SAINT+ v. 6.1 (Bruker AXS, 2000)'
_computing_data_collection 'SMART v. 5.625 (Bruker AXS, 2000)'
_computing_data_reduction 'SAINT+ v. 6.1 (Bruker AXS, 2000)'
_computing_molecular_graphics 'XP, SHELXTL v. 6.1 (Bruker, 2000)'
_computing_publication_material 'XCIF, SHELXTL v. 6.1 (Bruker, 2000)'
_computing_structure_refinement 'SHELXL-97 (Sheldrick, 1997)'
_computing_structure_solution 'SHELXS-97 (Sheldrick, 1990)'
_diffrn_ambient_temperature 100(2)
_diffrn_detector_area_resol_mean 8.26
_diffrn_measured_fraction_theta_full 1.000
_diffrn_measured_fraction_theta_max 0.936
_diffrn_measurement_device_type 'Bruker SMART APEX CCD system'
_diffrn_measurement_method '\w rotations with narrow frames'
_diffrn_radiation_monochromator graphite
_diffrn_radiation_source 'fine-focus sealed tube'
_diffrn_radiation_type MoK\a
_diffrn_radiation_wavelength 0.71073
_diffrn_reflns_av_R_equivalents 0.0407
_diffrn_reflns_av_sigmaI/netI 0.0453
_diffrn_reflns_limit_h_max 12
_diffrn_reflns_limit_h_min -12
_diffrn_reflns_limit_k_max 19
_diffrn_reflns_limit_k_min -18
_diffrn_reflns_limit_l_max 31
_diffrn_reflns_limit_l_min -33
_diffrn_reflns_number 40348
_diffrn_reflns_theta_full 27.50
_diffrn_reflns_theta_max 29.00
_diffrn_reflns_theta_min 1.63
_diffrn_standards_decay_% 'no decay'
_exptl_absorpt_coefficient_mu 4.300
_exptl_absorpt_correction_T_max 0.621
_exptl_absorpt_correction_T_min 0.511
_exptl_absorpt_correction_type multi-scan
_exptl_absorpt_process_details
;
Absorption correction performed with SADABS program. This is based on the
method of Blessing: Blessing, R. H., Acta Crystallogr., Sect. A 1995, 51, 33.

SADABS: Area-Detector Absorption Correction. Bruker-AXS 
within SAINT+ package, v. 6.1 (2000).
;
_exptl_crystal_colour orange
_exptl_crystal_density_diffrn 1.666
_exptl_crystal_density_method 'not measured'
_exptl_crystal_description 'irregular block'
_exptl_crystal_F_000 1624
_exptl_crystal_size_max 0.18
_exptl_crystal_size_mid 0.18
_exptl_crystal_size_min 0.10
_refine_diff_density_max 1.508
_refine_diff_density_min -0.662
_refine_diff_density_rms 0.107
_refine_ls_extinction_method none
_refine_ls_goodness_of_fit_ref 0.959
_refine_ls_hydrogen_treatment constr
_refine_ls_matrix_type full
_refine_ls_number_parameters 369
_refine_ls_number_reflns 8084
_refine_ls_number_restraints 0
_refine_ls_restrained_S_all 0.959
_refine_ls_R_factor_all 0.0348
_refine_ls_R_factor_gt 0.0262
_refine_ls_shift/su_max 0.003
_refine_ls_shift/su_mean 0.000
_refine_ls_structure_factor_coef Fsqd
_refine_ls_weighting_details 'calc w=1/[\s^2^(Fo^2^)+(0.0201P)^2^+0.0000P] where P=(Fo^2^+2Fc^2^)/3'
_refine_ls_weighting_scheme calc
_refine_ls_wR_factor_gt 0.0504
_refine_ls_wR_factor_ref 0.0520
_reflns_number_gt 6782
_reflns_number_total 8084
_reflns_threshold_expression >2sigma(I)
_cod_data_source_file ic101498h_si_002_3.cif
_cod_data_source_block mae397as
_cod_database_code 4316683

loop_
_symmetry_equiv_pos_as_xyz
'x, y, z'
'-x, y+1/2, -z+1/2'
'-x, -y, -z'
'x, -y-1/2, z-1/2'

loop_
_atom_site_label
_atom_site_type_symbol
_atom_site_fract_x
_atom_site_fract_y
_atom_site_fract_z
_atom_site_U_iso_or_equiv
_atom_site_adp_type
_atom_site_occupancy
_atom_site_symmetry_multiplicity
_atom_site_calc_flag
_atom_site_refinement_flags
_atom_site_disorder_assembly
_atom_site_disorder_group
Os Os 0.335704(13) 0.890571(8) 0.162129(4) 0.01444(4) Uani 1 1 d . . .
Cl1 Cl 0.54185(8) 0.81074(5) 0.13306(3) 0.02128(16) Uani 1 1 d . . .
Cl2 Cl 0.32656(9) 0.80317(5) 0.24129(3) 0.02526(17) Uani 1 1 d . . .
Cl3 Cl 0.13035(9) 0.98029(6) 0.17829(3) 0.02955(19) Uani 1 1 d . . .
P1 P 0.17708(8) 0.80278(5) 0.09801(3) 0.01605(16) Uani 1 1 d . . .
P2 P 0.49626(9) 1.01093(5) 0.19791(3) 0.01685(17) Uani 1 1 d . . .
O O 0.3464(2) 0.96759(13) 0.09324(8) 0.0176(4) Uani 1 1 d . . .
C1 C 0.2511(3) 0.6928(2) 0.07576(12) 0.0182(6) Uani 1 1 d . . .
H1 H 0.3529 0.7058 0.0688 0.022 Uiso 1 1 calc R . .
C2 C 0.1838(3) 0.6488(2) 0.02282(12) 0.0237(7) Uani 1 1 d . . .
H2A H 0.2422 0.5972 0.0135 0.036 Uiso 1 1 calc R . .
H2B H 0.1807 0.6932 -0.0064 0.036 Uiso 1 1 calc R . .
H2C H 0.0864 0.6285 0.0281 0.036 Uiso 1 1 calc R . .
C3 C 0.2604(4) 0.6258(2) 0.12401(13) 0.0253(7) Uani 1 1 d . . .
H3A H 0.1641 0.6041 0.1301 0.038 Uiso 1 1 calc R . .
H3B H 0.3018 0.6565 0.1564 0.038 Uiso 1 1 calc R . .
H3C H 0.3211 0.5746 0.1159 0.038 Uiso 1 1 calc R . .
C4 C -0.0162(3) 0.7929(2) 0.11303(12) 0.0197(7) Uani 1 1 d . . .
H4 H -0.0524 0.8563 0.1140 0.024 Uiso 1 1 calc R . .
C5 C -0.1183(3) 0.7441(2) 0.07029(13) 0.0297(8) Uani 1 1 d . . .
H5A H -0.0957 0.6796 0.0704 0.045 Uiso 1 1 calc R . .
H5B H -0.1058 0.7692 0.0346 0.045 Uiso 1 1 calc R . .
H5C H -0.2177 0.7526 0.0789 0.045 Uiso 1 1 calc R . .
C6 C -0.0326(4) 0.7545(2) 0.17035(13) 0.0309(8) Uani 1 1 d . . .
H6A H -0.1303 0.7654 0.1803 0.046 Uiso 1 1 calc R . .
H6B H 0.0360 0.7843 0.1963 0.046 Uiso 1 1 calc R . .
H6C H -0.0138 0.6895 0.1705 0.046 Uiso 1 1 calc R . .
C7 C 0.1774(3) 0.87819(19) 0.03671(12) 0.0175(6) Uani 1 1 d . . .
C8 C 0.1052(3) 0.8749(2) -0.01607(12) 0.0214(7) Uani 1 1 d . . .
H8 H 0.0395 0.8276 -0.0252 0.026 Uiso 1 1 calc R . .
C9 C 0.1307(3) 0.9418(2) -0.05510(12) 0.0234(7) Uani 1 1 d . . .
H9 H 0.0810 0.9371 -0.0897 0.028 Uiso 1 1 calc R . .
C10 C 0.2256(3) 1.0143(2) -0.04512(12) 0.0205(7) Uani 1 1 d . . .
H10 H 0.2409 1.0570 -0.0725 0.025 Uiso 1 1 calc R . .
C11 C 0.2979(3) 1.0222(2) 0.00679(12) 0.0178(6) Uani 1 1 d . . .
C12 C 0.2680(3) 0.9527(2) 0.04340(12) 0.0172(6) Uani 1 1 d . . .
C13 C 0.4230(3) 1.04881(19) 0.08981(12) 0.0171(6) Uani 1 1 d . . .
C14 C 0.3997(3) 1.0852(2) 0.03728(12) 0.0175(6) Uani 1 1 d . . .
C15 C 0.4742(3) 1.1668(2) 0.02854(12) 0.0212(7) Uani 1 1 d . . .
H15 H 0.4675 1.1950 -0.0057 0.025 Uiso 1 1 calc R . .
C16 C 0.5585(3) 1.2045(2) 0.07252(13) 0.0233(7) Uani 1 1 d . . .
H16 H 0.6083 1.2589 0.0669 0.028 Uiso 1 1 calc R . .
C17 C 0.5726(3) 1.1653(2) 0.12485(12) 0.0207(7) Uani 1 1 d . . .
H17 H 0.6287 1.1949 0.1530 0.025 Uiso 1 1 calc R . .
C18 C 0.5035(3) 1.0821(2) 0.13554(12) 0.0174(6) Uani 1 1 d . . .
C19 C 0.6876(3) 0.9788(2) 0.21739(13) 0.0225(7) Uani 1 1 d . . .
H19 H 0.7174 0.9377 0.1885 0.027 Uiso 1 1 calc R . .
C20 C 0.7967(3) 1.0584(2) 0.22088(13) 0.0268(8) Uani 1 1 d . . .
H20A H 0.7655 1.1042 0.2458 0.040 Uiso 1 1 calc R . .
H20B H 0.8016 1.0852 0.1851 0.040 Uiso 1 1 calc R . .
H20C H 0.8916 1.0360 0.2339 0.040 Uiso 1 1 calc R . .
C21 C 0.6972(4) 0.9229(2) 0.27027(14) 0.0303(8) Uani 1 1 d . . .
H21A H 0.7920 0.8948 0.2756 0.045 Uiso 1 1 calc R . .
H21B H 0.6233 0.8761 0.2678 0.045 Uiso 1 1 calc R . .
H21C H 0.6825 0.9627 0.3007 0.045 Uiso 1 1 calc R . .
C22 C 0.4452(3) 1.0906(2) 0.25215(12) 0.0207(7) Uani 1 1 d . . .
H22 H 0.5353 1.1194 0.2682 0.025 Uiso 1 1 calc R . .
C23 C 0.3777(4) 1.0385(2) 0.29774(12) 0.0302(8) Uani 1 1 d . . .
H23A H 0.3596 1.0802 0.3269 0.045 Uiso 1 1 calc R . .
H23B H 0.4437 0.9912 0.3116 0.045 Uiso 1 1 calc R . .
H23C H 0.2872 1.0112 0.2836 0.045 Uiso 1 1 calc R . .
C24 C 0.3422(4) 1.1672(2) 0.23149(13) 0.0278(8) Uani 1 1 d . . .
H24A H 0.2500 1.1413 0.2179 0.042 Uiso 1 1 calc R . .
H24B H 0.3841 1.2000 0.2024 0.042 Uiso 1 1 calc R . .
H24C H 0.3273 1.2088 0.2611 0.042 Uiso 1 1 calc R . .
C25 C 0.0914(4) 0.3943(3) 0.08492(14) 0.0345(9) Uani 1 1 d . . .
H25 H 0.1356 0.4334 0.0611 0.041 Uiso 1 1 calc R . .
C26 C 0.1440(4) 0.3073(3) 0.09397(14) 0.0347(9) Uani 1 1 d . . .
H26 H 0.2238 0.2871 0.0760 0.042 Uiso 1 1 calc R . .
C27 C 0.0799(4) 0.2496(2) 0.12932(15) 0.0366(9) Uani 1 1 d . . .
H27 H 0.1155 0.1902 0.1350 0.044 Uiso 1 1 calc R . .
C28 C -0.0356(5) 0.2791(3) 0.15615(15) 0.0443(11) Uani 1 1 d . . .
H28 H -0.0780 0.2402 0.1806 0.053 Uiso 1 1 calc R . .
C29 C -0.0896(4) 0.3661(3) 0.14721(17) 0.0477(11) Uani 1 1 d . . .
H29 H -0.1687 0.3863 0.1655 0.057 Uiso 1 1 calc R . .
C30 C -0.0262(4) 0.4235(3) 0.11101(16) 0.0406(10) Uani 1 1 d . . .
H30 H -0.0636 0.4822 0.1044 0.049 Uiso 1 1 calc R . .
C31 C 0.4967(4) 0.4570(2) 0.04984(14) 0.0325(8) Uani 1 1 d . . .
H31 H 0.4950 0.4278 0.0837 0.039 Uiso 1 1 calc R . .
C32 C 0.4242(4) 0.4191(2) 0.00422(14) 0.0316(8) Uani 1 1 d . . .
H32 H 0.3726 0.3645 0.0071 0.038 Uiso 1 1 calc R . .
C33 C 0.4277(4) 0.4618(2) -0.04589(14) 0.0318(8) Uani 1 1 d . . .
H33 H 0.3791 0.4360 -0.0770 0.038 Uiso 1 1 calc R . .

loop_
_atom_site_aniso_label
_atom_site_aniso_U_11
_atom_site_aniso_U_22
_atom_site_aniso_U_33
_atom_site_aniso_U_23
_atom_site_aniso_U_13
_atom_site_aniso_U_12
Os 0.01629(6) 0.01334(6) 0.01374(6) 0.00079(5) 0.00159(4) 0.00160(5)
Cl1 0.0185(4) 0.0217(4) 0.0237(4) -0.0045(3) 0.0024(3) 0.0022(3)
Cl2 0.0301(4) 0.0240(4) 0.0218(4) 0.0043(3) 0.0032(3) 0.0008(3)
Cl3 0.0278(4) 0.0269(4) 0.0338(5) -0.0052(4) 0.0015(4) 0.0053(4)
P1 0.0165(4) 0.0149(4) 0.0169(4) 0.0002(3) 0.0019(3) 0.0011(3)
P2 0.0188(4) 0.0153(4) 0.0162(4) -0.0012(3) 0.0000(3) 0.0012(3)
O 0.0216(11) 0.0162(11) 0.0143(10) 0.0031(8) -0.0027(9) -0.0035(9)
C1 0.0172(16) 0.0180(16) 0.0194(16) -0.0029(12) 0.0010(13) 0.0001(12)
C2 0.0284(19) 0.0182(16) 0.0243(17) -0.0058(13) 0.0011(14) 0.0017(14)
C3 0.034(2) 0.0160(16) 0.0253(17) -0.0003(13) 0.0008(15) 0.0051(14)
C4 0.0155(16) 0.0212(16) 0.0227(17) -0.0011(13) 0.0029(13) 0.0016(13)
C5 0.0208(18) 0.034(2) 0.035(2) -0.0092(16) 0.0056(15) -0.0028(15)
C6 0.0215(18) 0.041(2) 0.0310(19) 0.0041(16) 0.0061(15) -0.0012(16)
C7 0.0161(15) 0.0182(16) 0.0180(15) 0.0003(12) 0.0008(12) 0.0042(12)
C8 0.0216(17) 0.0204(17) 0.0213(16) -0.0016(13) -0.0035(13) 0.0008(13)
C9 0.0254(18) 0.0281(18) 0.0161(16) -0.0005(13) -0.0024(13) 0.0062(14)
C10 0.0253(17) 0.0206(16) 0.0159(16) 0.0040(13) 0.0026(13) 0.0080(13)
C11 0.0168(16) 0.0190(15) 0.0182(16) 0.0012(12) 0.0050(13) 0.0053(12)
C12 0.0206(16) 0.0172(15) 0.0138(15) -0.0011(12) 0.0025(12) 0.0056(13)
C13 0.0183(16) 0.0136(15) 0.0200(16) -0.0004(12) 0.0054(13) 0.0011(12)
C14 0.0174(16) 0.0170(15) 0.0186(15) 0.0014(12) 0.0049(13) 0.0043(12)
C15 0.0251(18) 0.0180(16) 0.0212(16) 0.0046(13) 0.0060(14) 0.0039(13)
C16 0.0254(18) 0.0157(16) 0.0299(18) 0.0044(13) 0.0089(15) -0.0026(13)
C17 0.0201(16) 0.0175(16) 0.0247(17) -0.0022(13) 0.0020(13) 0.0000(13)
C18 0.0158(15) 0.0158(15) 0.0208(16) -0.0003(12) 0.0030(12) 0.0014(12)
C19 0.0216(17) 0.0197(16) 0.0255(17) -0.0054(13) -0.0024(14) 0.0016(13)
C20 0.0211(18) 0.0260(18) 0.0327(19) -0.0039(15) -0.0016(15) 0.0008(14)
C21 0.029(2) 0.0243(18) 0.035(2) 0.0025(15) -0.0084(16) 0.0025(15)
C22 0.0256(18) 0.0192(17) 0.0174(16) -0.0044(12) 0.0023(13) 0.0017(13)
C23 0.044(2) 0.0294(19) 0.0181(17) -0.0042(14) 0.0066(15) 0.0037(17)
C24 0.032(2) 0.0231(17) 0.0287(18) -0.0029(14) 0.0058(15) 0.0075(15)
C25 0.038(2) 0.036(2) 0.0297(19) 0.0030(17) 0.0033(16) -0.0097(18)
C26 0.027(2) 0.046(2) 0.031(2) -0.0108(17) -0.0004(16) -0.0028(17)
C27 0.044(2) 0.0265(19) 0.037(2) -0.0038(16) -0.0137(18) -0.0015(17)
C28 0.055(3) 0.046(3) 0.032(2) -0.0002(18) 0.003(2) -0.029(2)
C29 0.033(2) 0.056(3) 0.056(3) -0.023(2) 0.016(2) -0.011(2)
C30 0.038(2) 0.027(2) 0.056(3) -0.0061(18) 0.000(2) 0.0011(17)
C31 0.044(2) 0.030(2) 0.0245(19) 0.0031(15) 0.0081(17) 0.0103(17)
C32 0.037(2) 0.0224(18) 0.037(2) -0.0033(15) 0.0137(17) 0.0002(15)
C33 0.033(2) 0.036(2) 0.0255(19) -0.0067(16) 0.0004(16) 0.0057(17)

loop_
_atom_type_symbol
_atom_type_description
_atom_type_scat_dispersion_real
_atom_type_scat_dispersion_imag
_atom_type_scat_source
C C 0.0033 0.0016 'International Tables Vol C Tables 4.2.6.8 and 6.1.1.4'
H H 0.0000 0.0000 'International Tables Vol C Tables 4.2.6.8 and 6.1.1.4'
O O 0.0106 0.0060 'International Tables Vol C Tables 4.2.6.8 and 6.1.1.4'
P P 0.1023 0.0942 'International Tables Vol C Tables 4.2.6.8 and 6.1.1.4'
Cl Cl 0.1484 0.1585 'International Tables Vol C Tables 4.2.6.8 and 6.1.1.4'
Os Os -1.2165 7.6030 'International Tables Vol C Tables 4.2.6.8 and 6.1.1.4'

loop_
_geom_angle_atom_site_label_1
_geom_angle_atom_site_label_2
_geom_angle_atom_site_label_3
_geom_angle
_geom_angle_site_symmetry_1
_geom_angle_site_symmetry_3
_geom_angle_publ_flag
O Os Cl2 179.23(6) . . ?
O Os Cl3 85.69(6) . . ?
Cl2 Os Cl3 94.69(3) . . ?
O Os Cl1 85.99(6) . . ?
Cl2 Os Cl1 93.64(3) . . ?
Cl3 Os Cl1 171.60(3) . . ?
O Os P2 80.25(6) . . ?
Cl2 Os P2 99.08(3) . . ?
Cl3 Os P2 90.60(3) . . ?
Cl1 Os P2 89.17(3) . . ?
O Os P1 79.70(6) . . ?
Cl2 Os P1 100.97(3) . . ?
Cl3 Os P1 87.30(3) . . ?
Cl1 Os P1 90.04(3) . . ?
P2 Os P1 159.95(3) . . ?
C1 P1 C4 112.01(14) . . ?
C1 P1 C7 104.60(13) . . ?
C4 P1 C7 105.62(14) . . ?
C1 P1 Os 115.74(10) . . ?
C4 P1 Os 116.82(10) . . ?
C7 P1 Os 99.83(10) . . ?
C19 P2 C18 105.01(14) . . ?
C19 P2 C22 105.34(14) . . ?
C18 P2 C22 105.47(13) . . ?
C19 P2 Os 116.90(10) . . ?
C18 P2 Os 99.77(10) . . ?
C22 P2 Os 122.26(11) . . ?
C13 O C12 108.2(2) . . ?
C13 O Os 125.53(17) . . ?
C12 O Os 126.00(17) . . ?
C3 C1 C2 112.3(3) . . ?
C3 C1 P1 109.1(2) . . ?
C2 C1 P1 118.7(2) . . ?
C3 C1 H1 105.2 . . ?
C2 C1 H1 105.2 . . ?
P1 C1 H1 105.2 . . ?
C1 C2 H2A 109.5 . . ?
C1 C2 H2B 109.5 . . ?
H2A C2 H2B 109.5 . . ?
C1 C2 H2C 109.5 . . ?
H2A C2 H2C 109.5 . . ?
H2B C2 H2C 109.5 . . ?
C1 C3 H3A 109.5 . . ?
C1 C3 H3B 109.5 . . ?
H3A C3 H3B 109.5 . . ?
C1 C3 H3C 109.5 . . ?
H3A C3 H3C 109.5 . . ?
H3B C3 H3C 109.5 . . ?
C5 C4 C6 111.0(3) . . ?
C5 C4 P1 116.7(2) . . ?
C6 C4 P1 112.2(2) . . ?
C5 C4 H4 105.3 . . ?
C6 C4 H4 105.3 . . ?
P1 C4 H4 105.3 . . ?
C4 C5 H5A 109.5 . . ?
C4 C5 H5B 109.5 . . ?
H5A C5 H5B 109.5 . . ?
C4 C5 H5C 109.5 . . ?
H5A C5 H5C 109.5 . . ?
H5B C5 H5C 109.5 . . ?
C4 C6 H6A 109.5 . . ?
C4 C6 H6B 109.5 . . ?
H6A C6 H6B 109.5 . . ?
C4 C6 H6C 109.5 . . ?
H6A C6 H6C 109.5 . . ?
H6B C6 H6C 109.5 . . ?
C12 C7 C8 112.0(3) . . ?
C12 C7 P1 114.3(2) . . ?
C8 C7 P1 133.7(2) . . ?
C9 C8 C7 120.8(3) . . ?
C9 C8 H8 119.6 . . ?
C7 C8 H8 119.6 . . ?
C10 C9 C8 123.5(3) . . ?
C10 C9 H9 118.3 . . ?
C8 C9 H9 118.3 . . ?
C9 C10 C11 118.3(3) . . ?
C9 C10 H10 120.9 . . ?
C11 C10 H10 120.9 . . ?
C10 C11 C12 115.0(3) . . ?
C10 C11 C14 138.9(3) . . ?
C12 C11 C14 106.1(3) . . ?
C7 C12 O 119.9(3) . . ?
C7 C12 C11 130.4(3) . . ?
O C12 C11 109.7(3) . . ?
C18 C13 O 119.7(3) . . ?
C18 C13 C14 130.4(3) . . ?
O C13 C14 109.9(3) . . ?
C13 C14 C15 115.1(3) . . ?
C13 C14 C11 106.0(3) . . ?
C15 C14 C11 138.9(3) . . ?
C16 C15 C14 117.9(3) . . ?
C16 C15 H15 121.0 . . ?
C14 C15 H15 121.0 . . ?
C15 C16 C17 123.6(3) . . ?
C15 C16 H16 118.2 . . ?
C17 C16 H16 118.2 . . ?
C16 C17 C18 120.9(3) . . ?
C16 C17 H17 119.6 . . ?
C18 C17 H17 119.6 . . ?
C13 C18 C17 112.0(3) . . ?
C13 C18 P2 114.8(2) . . ?
C17 C18 P2 133.2(2) . . ?
C21 C19 C20 111.3(3) . . ?
C21 C19 P2 110.1(2) . . ?
C20 C19 P2 115.4(2) . . ?
C21 C19 H19 106.5 . . ?
C20 C19 H19 106.5 . . ?
P2 C19 H19 106.5 . . ?
C19 C20 H20A 109.5 . . ?
C19 C20 H20B 109.5 . . ?
H20A C20 H20B 109.5 . . ?
C19 C20 H20C 109.5 . . ?
H20A C20 H20C 109.5 . . ?
H20B C20 H20C 109.5 . . ?
C19 C21 H21A 109.5 . . ?
C19 C21 H21B 109.5 . . ?
H21A C21 H21B 109.5 . . ?
C19 C21 H21C 109.5 . . ?
H21A C21 H21C 109.5 . . ?
H21B C21 H21C 109.5 . . ?
C23 C22 C24 109.3(3) . . ?
C23 C22 P2 110.7(2) . . ?
C24 C22 P2 114.1(2) . . ?
C23 C22 H22 107.5 . . ?
C24 C22 H22 107.5 . . ?
P2 C22 H22 107.5 . . ?
C22 C23 H23A 109.5 . . ?
C22 C23 H23B 109.5 . . ?
H23A C23 H23B 109.5 . . ?
C22 C23 H23C 109.5 . . ?
H23A C23 H23C 109.5 . . ?
H23B C23 H23C 109.5 . . ?
C22 C24 H24A 109.5 . . ?
C22 C24 H24B 109.5 . . ?
H24A C24 H24B 109.5 . . ?
C22 C24 H24C 109.5 . . ?
H24A C24 H24C 109.5 . . ?
H24B C24 H24C 109.5 . . ?
C30 C25 C26 119.7(3) . . ?
C30 C25 H25 120.2 . . ?
C26 C25 H25 120.2 . . ?
C25 C26 C27 120.4(4) . . ?
C25 C26 H26 119.8 . . ?
C27 C26 H26 119.8 . . ?
C28 C27 C26 120.0(4) . . ?
C28 C27 H27 120.0 . . ?
C26 C27 H27 120.0 . . ?
C27 C28 C29 120.1(4) . . ?
C27 C28 H28 120.0 . . ?
C29 C28 H28 120.0 . . ?
C28 C29 C30 119.7(4) . . ?
C28 C29 H29 120.1 . . ?
C30 C29 H29 120.1 . . ?
C25 C30 C29 120.1(4) . . ?
C25 C30 H30 120.0 . . ?
C29 C30 H30 120.0 . . ?
C32 C31 C33 120.3(3) . 3_665 ?
C32 C31 H31 119.9 . . ?
C33 C31 H31 119.9 3_665 . ?
C31 C32 C33 119.9(3) . . ?
C31 C32 H32 120.0 . . ?
C33 C32 H32 120.0 . . ?
C32 C33 C31 119.8(3) . 3_665 ?
C32 C33 H33 120.1 . . ?
C31 C33 H33 120.1 3_665 . ?

loop_
_geom_bond_atom_site_label_1
_geom_bond_atom_site_label_2
_geom_bond_distance
_geom_bond_site_symmetry_2
_geom_bond_publ_flag
Os O 2.0296(19) . ?
Os Cl2 2.3203(9) . ?
Os Cl3 2.3502(9) . ?
Os Cl1 2.3748(8) . ?
Os P2 2.4065(9) . ?
Os P1 2.4156(9) . ?
P1 C1 1.837(3) . ?
P1 C4 1.844(3) . ?
P1 C7 1.856(3) . ?
P2 C19 1.841(3) . ?
P2 C18 1.847(3) . ?
P2 C22 1.848(3) . ?
O C13 1.380(3) . ?
O C12 1.380(3) . ?
C1 C3 1.526(4) . ?
C1 C2 1.527(4) . ?
C1 H1 0.9800 . ?
C2 H2A 0.9600 . ?
C2 H2B 0.9600 . ?
C2 H2C 0.9600 . ?
C3 H3A 0.9600 . ?
C3 H3B 0.9600 . ?
C3 H3C 0.9600 . ?
C4 C5 1.521(4) . ?
C4 C6 1.526(4) . ?
C4 H4 0.9800 . ?
C5 H5A 0.9600 . ?
C5 H5B 0.9600 . ?
C5 H5C 0.9600 . ?
C6 H6A 0.9600 . ?
C6 H6B 0.9600 . ?
C6 H6C 0.9600 . ?
C7 C12 1.368(4) . ?
C7 C8 1.402(4) . ?
C8 C9 1.394(4) . ?
C8 H8 0.9300 . ?
C9 C10 1.377(4) . ?
C9 H9 0.9300 . ?
C10 C11 1.387(4) . ?
C10 H10 0.9300 . ?
C11 C12 1.391(4) . ?
C11 C14 1.467(4) . ?
C13 C18 1.377(4) . ?
C13 C14 1.388(4) . ?
C14 C15 1.394(4) . ?
C15 C16 1.386(4) . ?
C15 H15 0.9300 . ?
C16 C17 1.395(4) . ?
C16 H16 0.9300 . ?
C17 C18 1.400(4) . ?
C17 H17 0.9300 . ?
C19 C21 1.522(4) . ?
C19 C20 1.528(4) . ?
C19 H19 0.9800 . ?
C20 H20A 0.9600 . ?
C20 H20B 0.9600 . ?
C20 H20C 0.9600 . ?
C21 H21A 0.9600 . ?
C21 H21B 0.9600 . ?
C21 H21C 0.9600 . ?
C22 C23 1.518(4) . ?
C22 C24 1.521(4) . ?
C22 H22 0.9800 . ?
C23 H23A 0.9600 . ?
C23 H23B 0.9600 . ?
C23 H23C 0.9600 . ?
C24 H24A 0.9600 . ?
C24 H24B 0.9600 . ?
C24 H24C 0.9600 . ?
C25 C30 1.363(5) . ?
C25 C26 1.365(5) . ?
C25 H25 0.9300 . ?
C26 C27 1.369(5) . ?
C26 H26 0.9300 . ?
C27 C28 1.359(5) . ?
C27 H27 0.9300 . ?
C28 C29 1.370(5) . ?
C28 H28 0.9300 . ?
C29 C30 1.377(5) . ?
C29 H29 0.9300 . ?
C30 H30 0.9300 . ?
C31 C32 1.367(5) . ?
C31 C33 1.376(5) 3_665 ?
C31 H31 0.9300 . ?
C32 C33 1.375(5) . ?
C32 H32 0.9300 . ?
C33 C31 1.376(5) 3_665 ?
C33 H33 0.9300 . ?
